data_7109218
loop_
_publ_author_name
'Muhammad Zubair'
'Ashta Chandra Ghosh'
'Carola Schulzke'

_publ_section_title
;
 The unexpected and facile molybdenum mediated formation of tri- and
 tetracyclic pentathiepins from pyrazine-alkynes and sulfur
;
_journal_name_full Chem.Commun.
_journal_page_first 4343
_journal_paper_doi 10.1039/c2cc37025e
_journal_volume 49
_journal_year 2013
_chemical_formula_sum 'C13 H10 N2 O S5'
_chemical_formula_weight 370.53
_chemical_name_systematic
;
?
;
_space_group_IT_number 14
_symmetry_cell_setting monoclinic
_symmetry_space_group_name_Hall '-P 2yn'
_symmetry_space_group_name_H-M 'P 1 21/n 1'
_atom_sites_solution_hydrogens geom
_atom_sites_solution_primary direct
_atom_sites_solution_secondary difmap
_audit_creation_method SHELXL-97
_cell_angle_alpha 90.00
_cell_angle_beta 101.63(3)
_cell_angle_gamma 90.00
_cell_formula_units_Z 4
_cell_length_a 8.1317(16)
_cell_length_b 20.856(4)
_cell_length_c 8.7162(17)
_cell_measurement_reflns_used 5986
_cell_measurement_temperature 108(2)
_cell_measurement_theta_max 31.3407
_cell_measurement_theta_min 1.9515
_cell_volume 1447.9(5)
_computing_structure_refinement 'SHELXL-97 (Sheldrick, 2008)'
_diffrn_ambient_temperature 108(2)
_diffrn_detector_area_resol_mean 28.5714
_diffrn_measured_fraction_theta_full 0.983
_diffrn_measured_fraction_theta_max 0.892
_diffrn_measurement_details
;
scan:
Number of images: 360
Slice: -110.0000 - 70.0000
Image width: 0.5000
Exp time: 20.0000
Rotation axis: Omega
Omega: 0.0000
Kappa: 0.0000
Phi: 0.0000
XTD: 44.9941
2theta: -19.9523
scan:
Number of images: 280
Slice: -75.0000 - 65.0000
Image width: 0.5000
Exp time: 20.0000
Rotation axis: Omega
Omega: 0.0000
Kappa: 0.0000
Phi: 90.0000
XTD: 44.9941
2theta: -19.9523
scan:
Number of images: 220
Slice: -55.0000 - 55.0000
Image width: 0.5000
Exp time: 20.0000
Rotation axis: Omega
Omega: 0.0000
Kappa: 50.0000
Phi: 90.0000
XTD: 44.9941
2theta: -19.9523

;
_diffrn_measurement_device
;
Saturn724 (2x2 bin mode)
;
_diffrn_measurement_device_details
;
AFC12 (Right): Kappa 3 circle
;
_diffrn_measurement_method dtprofit.ref
_diffrn_radiation_monochromator 'Graphite Monochromator'
_diffrn_radiation_source 'fine-focus sealed tube'
_diffrn_radiation_type MoK\a
_diffrn_radiation_wavelength 0.71073
_diffrn_reflns_av_R_equivalents 0.0326
_diffrn_reflns_av_sigmaI/netI 0.0253
_diffrn_reflns_limit_h_max 11
_diffrn_reflns_limit_h_min -10
_diffrn_reflns_limit_k_max 30
_diffrn_reflns_limit_k_min -30
_diffrn_reflns_limit_l_max 12
_diffrn_reflns_limit_l_min -11
_diffrn_reflns_number 15450
_diffrn_reflns_reduction_process 'Lp corrections applied'
_diffrn_reflns_theta_full 25.00
_diffrn_reflns_theta_max 31.39
_diffrn_reflns_theta_min 2.74
_exptl_absorpt_coefficient_mu 0.798
_exptl_absorpt_correction_T_max 0.9545
_exptl_absorpt_correction_T_min 0.8010
_exptl_absorpt_correction_type numerical
_exptl_absorpt_process_details 'face indexed'
_exptl_crystal_colour orange
_exptl_crystal_density_diffrn 1.700
_exptl_crystal_density_method 'not measured'
_exptl_crystal_description block
_exptl_crystal_F_000 760
_exptl_crystal_size_max 0.45
_exptl_crystal_size_mid 0.30
_exptl_crystal_size_min 0.20
_refine_diff_density_max 0.694
_refine_diff_density_min -0.781
_refine_diff_density_rms 0.173
_refine_ls_extinction_method none
_refine_ls_goodness_of_fit_ref 1.152
_refine_ls_hydrogen_treatment constr
_refine_ls_matrix_type full
_refine_ls_number_parameters 191
_refine_ls_number_reflns 4250
_refine_ls_number_restraints 0
_refine_ls_restrained_S_all 1.152
_refine_ls_R_factor_all 0.0504
_refine_ls_R_factor_gt 0.0444
_refine_ls_shift/su_max 0.000
_refine_ls_shift/su_mean 0.000
_refine_ls_structure_factor_coef Fsqd
_refine_ls_weighting_details 'calc w=1/[\s^2^(Fo^2^)+(0.1103P)^2^+1.3760P] where P=(Fo^2^+2Fc^2^)/3'
_refine_ls_weighting_scheme calc
_refine_ls_wR_factor_gt 0.1434
_refine_ls_wR_factor_ref 0.1775
_reflns_number_gt 4112
_reflns_number_total 4250
_reflns_threshold_expression >2\s(I)
_cod_data_source_file c2cc37025e.txt
_cod_data_source_block mz4
_cod_original_sg_symbol_H-M P21/n
_cod_database_code 7109218

loop_
_symmetry_equiv_pos_as_xyz
'x, y, z'
'-x+1/2, y+1/2, -z+1/2'
'-x, -y, -z'
'x-1/2, -y-1/2, z-1/2'

loop_
_atom_site_label
_atom_site_type_symbol
_atom_site_fract_x
_atom_site_fract_y
_atom_site_fract_z
_atom_site_U_iso_or_equiv
_atom_site_adp_type
_atom_site_occupancy
_atom_site_symmetry_multiplicity
_atom_site_calc_flag
_atom_site_refinement_flags
S1 S 0.25423(7) 0.25227(3) 0.41737(7) 0.02169(17) Uani 1 1 d .
S2 S 0.43186(7) 0.28590(3) 0.60309(7) 0.02282(16) Uani 1 1 d .
S3 S 0.29416(8) 0.31044(3) 0.76853(8) 0.02525(17) Uani 1 1 d .
S4 S 0.24475(8) 0.22487(3) 0.86708(7) 0.02425(17) Uani 1 1 d .
S5 S 0.05569(7) 0.18427(3) 0.70186(8) 0.02277(17) Uani 1 1 d .
O1 O 0.1319(2) 0.02732(8) 0.6413(2) 0.0227(3) Uani 1 1 d .
N1 N 0.2561(2) 0.06375(9) 0.4413(2) 0.0166(3) Uani 1 1 d .
N2 N 0.4172(3) 0.06863(10) 0.1833(2) 0.0218(4) Uani 1 1 d .
C1 C 0.3063(3) 0.00567(10) 0.3823(2) 0.0162(4) Uani 1 1 d .
C2 C 0.2835(3) -0.05442(11) 0.4467(3) 0.0201(4) Uani 1 1 d .
H2 H 0.2294 -0.0578 0.5334 0.024 Uiso 1 1 calc R
C3 C 0.3408(3) -0.10901(11) 0.3826(3) 0.0218(4) Uani 1 1 d .
H3 H 0.3269 -0.1498 0.4267 0.026 Uiso 1 1 calc R
C4 C 0.4190(3) -0.10450(12) 0.2533(3) 0.0225(4) Uani 1 1 d .
H4 H 0.4567 -0.1422 0.2097 0.027 Uiso 1 1 calc R
C5 C 0.4409(3) -0.04557(12) 0.1900(3) 0.0221(4) Uani 1 1 d .
H5 H 0.4943 -0.0429 0.1028 0.027 Uiso 1 1 calc R
C6 C 0.3856(3) 0.01079(11) 0.2520(3) 0.0181(4) Uani 1 1 d .
C7 C 0.3735(3) 0.12081(12) 0.2455(3) 0.0218(4) Uani 1 1 d .
H7 H 0.3957 0.1606 0.2007 0.026 Uiso 1 1 calc R
C8 C 0.2942(3) 0.12196(10) 0.3769(3) 0.0177(4) Uani 1 1 d .
C9 C 0.2392(3) 0.17105(11) 0.4598(3) 0.0188(4) Uani 1 1 d .
C10 C 0.1644(3) 0.14298(11) 0.5781(3) 0.0199(4) Uani 1 1 d .
C11 C 0.1791(3) 0.07673(11) 0.5650(3) 0.0174(4) Uani 1 1 d .
C12 C 0.1186(3) 0.03373(12) 0.8037(3) 0.0218(4) Uani 1 1 d .
H12A H 0.0117 0.0549 0.8120 0.026 Uiso 1 1 calc R
H12B H 0.2130 0.0594 0.8624 0.026 Uiso 1 1 calc R
C13 C 0.1244(3) -0.03353(13) 0.8667(3) 0.0255(5) Uani 1 1 d .
H13A H 0.0259 -0.0573 0.8121 0.038 Uiso 1 1 calc R
H13B H 0.1242 -0.0323 0.9790 0.038 Uiso 1 1 calc R
H13C H 0.2267 -0.0548 0.8499 0.038 Uiso 1 1 calc R

loop_
_atom_site_aniso_label
_atom_site_aniso_U_11
_atom_site_aniso_U_22
_atom_site_aniso_U_33
_atom_site_aniso_U_23
_atom_site_aniso_U_13
_atom_site_aniso_U_12
S1 0.0264(3) 0.0149(3) 0.0235(3) 0.00149(19) 0.0045(2) 0.00226(18)
S2 0.0234(3) 0.0200(3) 0.0265(3) -0.0025(2) 0.0083(2) -0.00286(19)
S3 0.0274(3) 0.0194(3) 0.0311(3) -0.0061(2) 0.0111(2) -0.0023(2)
S4 0.0283(3) 0.0232(3) 0.0233(3) -0.0042(2) 0.0099(2) -0.0027(2)
S5 0.0209(3) 0.0209(3) 0.0294(3) -0.0063(2) 0.0118(2) -0.00131(18)
O1 0.0326(9) 0.0184(8) 0.0200(8) -0.0028(6) 0.0121(6) -0.0074(6)
N1 0.0169(8) 0.0168(8) 0.0174(8) -0.0013(6) 0.0065(6) 0.0002(6)
N2 0.0263(9) 0.0218(9) 0.0194(9) -0.0003(7) 0.0093(7) -0.0009(7)
C1 0.0159(8) 0.0162(9) 0.0164(9) -0.0023(7) 0.0028(7) -0.0011(7)
C2 0.0197(9) 0.0168(9) 0.0238(10) 0.0002(8) 0.0044(8) -0.0010(7)
C3 0.0218(10) 0.0156(9) 0.0272(11) -0.0006(8) 0.0029(8) -0.0013(7)
C4 0.0200(9) 0.0194(10) 0.0273(11) -0.0067(8) 0.0028(8) 0.0006(8)
C5 0.0207(9) 0.0230(11) 0.0233(10) -0.0051(8) 0.0059(8) 0.0006(8)
C6 0.0196(9) 0.0187(10) 0.0164(9) -0.0020(7) 0.0046(7) -0.0008(7)
C7 0.0229(10) 0.0201(10) 0.0225(10) 0.0016(8) 0.0051(8) -0.0005(8)
C8 0.0184(9) 0.0147(9) 0.0199(10) -0.0003(7) 0.0036(7) 0.0007(7)
C9 0.0196(9) 0.0160(9) 0.0210(10) 0.0009(8) 0.0048(7) 0.0020(7)
C10 0.0191(9) 0.0184(10) 0.0230(10) -0.0027(8) 0.0066(7) -0.0012(7)
C11 0.0194(9) 0.0175(9) 0.0167(9) -0.0016(7) 0.0072(7) -0.0017(7)
C12 0.0217(9) 0.0255(11) 0.0194(10) 0.0010(8) 0.0075(8) -0.0004(8)
C13 0.0282(11) 0.0249(11) 0.0235(11) 0.0055(9) 0.0053(9) 0.0024(9)

loop_
_atom_type_symbol
_atom_type_description
_atom_type_scat_dispersion_real
_atom_type_scat_dispersion_imag
_atom_type_scat_source
C C 0.0033 0.0016 'International Tables Vol C Tables 4.2.6.8 and 6.1.1.4'
H H 0.0000 0.0000 'International Tables Vol C Tables 4.2.6.8 and 6.1.1.4'
N N 0.0061 0.0033 'International Tables Vol C Tables 4.2.6.8 and 6.1.1.4'
O O 0.0106 0.0060 'International Tables Vol C Tables 4.2.6.8 and 6.1.1.4'
S S 0.1246 0.1234 'International Tables Vol C Tables 4.2.6.8 and 6.1.1.4'

loop_
_geom_angle_atom_site_label_1
_geom_angle_atom_site_label_2
_geom_angle_atom_site_label_3
_geom_angle
C9 S1 S2 103.42(8)
S3 S2 S1 103.90(4)
S4 S3 S2 104.86(4)
S3 S4 S5 104.21(4)
C10 S5 S4 103.53(8)
C11 O1 C12 120.37(18)
C11 N1 C8 108.41(18)
C11 N1 C1 131.69(19)
C8 N1 C1 119.78(18)
C7 N2 C6 117.2(2)
C2 C1 N1 123.5(2)
C2 C1 C6 120.4(2)
N1 C1 C6 116.07(19)
C3 C2 C1 119.3(2)
C2 C3 C4 120.7(2)
C5 C4 C3 119.9(2)
C4 C5 C6 121.1(2)
N2 C6 C5 117.3(2)
N2 C6 C1 124.2(2)
C5 C6 C1 118.5(2)
N2 C7 C8 123.9(2)
C9 C8 N1 108.23(19)
C9 C8 C7 133.0(2)
N1 C8 C7 118.77(19)
C8 C9 C10 107.8(2)
C8 C9 S1 124.50(18)
C10 C9 S1 127.69(18)
C11 C10 C9 107.0(2)
C11 C10 S5 126.88(18)
C9 C10 S5 125.84(18)
O1 C11 N1 117.59(19)
O1 C11 C10 133.8(2)
N1 C11 C10 108.60(19)
O1 C12 C13 105.5(2)

loop_
_geom_bond_atom_site_label_1
_geom_bond_atom_site_label_2
_geom_bond_distance
S1 C9 1.743(2)
S1 S2 2.0629(10)
S2 S3 2.0607(10)
S3 S4 2.0550(10)
S4 S5 2.0643(10)
S5 C10 1.752(2)
O1 C11 1.324(3)
O1 C12 1.448(3)
N1 C11 1.379(3)
N1 C8 1.398(3)
N1 C1 1.408(3)
N2 C7 1.297(3)
N2 C6 1.393(3)
C1 C2 1.401(3)
C1 C6 1.419(3)
C2 C3 1.389(3)
C3 C4 1.405(4)
C4 C5 1.374(4)
C5 C6 1.405(3)
C7 C8 1.423(3)
C8 C9 1.379(3)
C9 C10 1.425(3)
C10 C11 1.394(3)
C12 C13 1.504(3)
